data_4086737
loop_
_publ_author_name
'Smith, Mallory F.'
'Cassidy, S. Joel'
'Adams, Ian A.'
'Vasiliu, Monica'
'Gerlach, Deidra L.'
'Dixon, David A.'
'Rupar, Paul A.'

_publ_section_title
;
 Substituent Effects on the Properties of Borafluorenes
;
_journal_issue 18
_journal_name_full Organometallics
_journal_page_first 3182
_journal_paper_doi 10.1021/acs.organomet.6b00537
_journal_volume 35
_journal_year 2016
_chemical_formula_moiety 'C18 H22 B N'
_chemical_formula_sum 'C18 H22 B N'
_chemical_formula_weight 263.18
_chemical_name_systematic
;
 ?
;
_space_group_crystal_system orthorhombic
_space_group_IT_number 60
_space_group_name_Hall '-P 2n 2ab'
_space_group_name_H-M_alt 'P b c n'
_symmetry_space_group_name_Hall '-P 2n 2ab'
_symmetry_space_group_name_H-M 'P b c n'
_atom_sites_solution_hydrogens geom
_atom_sites_solution_primary direct
_atom_sites_solution_secondary difmap
_audit_creation_method SHELXL-2013
_cell_angle_alpha 90
_cell_angle_beta 90
_cell_angle_gamma 90
_cell_formula_units_Z 8
_cell_length_a 21.983(3)
_cell_length_b 15.019(2)
_cell_length_c 9.2362(14)
_cell_measurement_reflns_used 9996
_cell_measurement_temperature 173(2)
_cell_measurement_theta_max 25.4161
_cell_measurement_theta_min 2.7124
_cell_volume 3049.4(7)
_computing_cell_refinement 'SAINT V8.34A (Bruker, 2013)'
_computing_data_collection 'Apex2 v2013 (Bruker, 2013)'
_computing_data_reduction 'SAINT V8.34A (Bruker, 2013)'
_computing_structure_refinement 'SHELXL-2013 (Sheldrick, 2013)'
_computing_structure_solution 'SHELXS-97 (Sheldrick, 2008)'
_diffrn_ambient_temperature 173(2)
_diffrn_measured_fraction_theta_full 1.000
_diffrn_measured_fraction_theta_max 0.998
_diffrn_measurement_device_type 'Bruker AXS SMART APEX2 CCD diffractometer'
_diffrn_measurement_method 'phi and omega scans'
_diffrn_radiation_type MoK\a
_diffrn_radiation_wavelength 0.71073
_diffrn_reflns_av_R_equivalents 0.0440
_diffrn_reflns_av_unetI/netI 0.0167
_diffrn_reflns_Laue_measured_fraction_full 1.000
_diffrn_reflns_Laue_measured_fraction_max 0.998
_diffrn_reflns_limit_h_max 27
_diffrn_reflns_limit_h_min -27
_diffrn_reflns_limit_k_max 18
_diffrn_reflns_limit_k_min -18
_diffrn_reflns_limit_l_max 11
_diffrn_reflns_limit_l_min -11
_diffrn_reflns_number 54168
_diffrn_reflns_point_group_measured_fraction_full 1.000
_diffrn_reflns_point_group_measured_fraction_max 0.998
_diffrn_reflns_theta_full 25.242
_diffrn_reflns_theta_max 26.258
_diffrn_reflns_theta_min 1.642
_diffrn_source 'sealed tube'
_exptl_absorpt_coefficient_mu 0.064
_exptl_absorpt_correction_T_max 0.7454
_exptl_absorpt_correction_T_min 0.6823
_exptl_absorpt_correction_type multi-scan
_exptl_absorpt_process_details 'SADABS V2012/1 (Bruker AXS Inc., 2012)'
_exptl_crystal_colour colourless
_exptl_crystal_density_diffrn 1.094
_exptl_crystal_description irregular
_exptl_crystal_F_000 1080
_exptl_crystal_size_max 0.160
_exptl_crystal_size_mid 0.110
_exptl_crystal_size_min 0.090
_refine_diff_density_max 0.662
_refine_diff_density_min -0.305
_refine_diff_density_rms 0.047
_refine_ls_extinction_method none
_refine_ls_goodness_of_fit_ref 1.721
_refine_ls_hydrogen_treatment constr
_refine_ls_matrix_type full
_refine_ls_number_parameters 196
_refine_ls_number_reflns 3077
_refine_ls_number_restraints 0
_refine_ls_restrained_S_all 1.721
_refine_ls_R_factor_all 0.0847
_refine_ls_R_factor_gt 0.0672
_refine_ls_shift/su_max 0.000
_refine_ls_shift/su_mean 0.000
_refine_ls_structure_factor_coef Fsqd
_refine_ls_weighting_details 'w=1/[\s^2^(Fo^2^)+(0.1000P)^2^] where P=(Fo^2^+2Fc^2^)/3'
_refine_ls_weighting_scheme calc
_refine_ls_wR_factor_gt 0.2164
_refine_ls_wR_factor_ref 0.2289
_reflns_Friedel_coverage 0.000
_reflns_number_gt 2429
_reflns_number_total 3077
_reflns_threshold_expression 'I > 2\s(I)'
_cod_data_source_file om6b00537_si_002.cif
_cod_data_source_block MFS1(iPrN)
_cod_original_cell_volume 3049.3(8)
_cod_database_code 4086737
_shelx_space_group_comment
;
The symmetry employed for this shelxl refinement is uniquely defined
by the following loop, which should always be used as a source of
symmetry information in preference to the above space-group names.
They are only intended as comments.
;
_shelx_estimated_absorpt_t_min 0.990
_shelx_estimated_absorpt_t_max 0.994
_shelxl_version_number 2013-4

loop_
_space_group_symop_operation_xyz
'x, y, z'
'-x+1/2, -y+1/2, z+1/2'
'-x, y, -z+1/2'
'x+1/2, -y+1/2, -z'
'-x, -y, -z'
'x-1/2, y-1/2, -z-1/2'
'x, -y, z-1/2'
'-x-1/2, y-1/2, z'

loop_
_atom_site_label
_atom_site_type_symbol
_atom_site_fract_x
_atom_site_fract_y
_atom_site_fract_z
_atom_site_U_iso_or_equiv
_atom_site_adp_type
_atom_site_occupancy
_atom_site_site_symmetry_order
_atom_site_calc_flag
_atom_site_refinement_flags_posn
_atom_site_refinement_flags_adp
_atom_site_refinement_flags_occupancy
_atom_site_disorder_assembly
_atom_site_disorder_group
B B 0.63439(10) 0.21303(15) 0.3076(2) 0.0329(5) Uani 1 1 d . . . . .
C19 C 0.62898(14) 0.11896(15) 0.5308(3) 0.0565(7) Uani 1 1 d . . . . .
H19B H 0.5995 0.1307 0.6111 0.068 Uiso 0.330(7) 1 calc R U P A 2
H19A H 0.6717 0.1137 0.4942 0.068 Uiso 0.670(7) 1 calc R U P A 1
C18 C 0.54768(11) 0.23776(15) 0.4788(3) 0.0496(6) Uani 1 1 d . . . . .
H18A H 0.5351 0.2707 0.3895 0.060 Uiso 1 1 calc R U . . .
C1 C 0.68752(9) 0.16125(13) 0.2241(2) 0.0347(5) Uani 1 1 d . . . . .
C2 C 0.72198(10) 0.08429(14) 0.2469(2) 0.0417(5) Uani 1 1 d . . . . .
H2A H 0.7169 0.0517 0.3342 0.050 Uiso 1 1 calc R U . . .
C3 C 0.76371(10) 0.05454(16) 0.1439(3) 0.0495(6) Uani 1 1 d . . . . .
H3A H 0.7867 0.0022 0.1622 0.059 Uiso 1 1 calc R U . . .
C4 C 0.77189(10) 0.10004(17) 0.0162(3) 0.0515(6) Uani 1 1 d . . . . .
H4A H 0.8004 0.0791 -0.0532 0.062 Uiso 1 1 calc R U . . .
C5 C 0.73861(10) 0.17622(16) -0.0109(2) 0.0484(6) Uani 1 1 d . . . . .
H5A H 0.7443 0.2081 -0.0987 0.058 Uiso 1 1 calc R U . . .
C6 C 0.69662(9) 0.20604(14) 0.0913(2) 0.0374(5) Uani 1 1 d . . . . .
C7 C 0.65701(9) 0.28492(14) 0.0796(2) 0.0379(5) Uani 1 1 d . . . . .
C8 C 0.65368(11) 0.34380(15) -0.0367(2) 0.0471(6) Uani 1 1 d . . . . .
H8A H 0.6779 0.3346 -0.1205 0.057 Uiso 1 1 calc R U . . .
C9 C 0.61486(12) 0.41545(16) -0.0287(3) 0.0530(7) Uani 1 1 d . . . . .
H9A H 0.6116 0.4550 -0.1086 0.064 Uiso 1 1 calc R U . . .
C10 C 0.58061(12) 0.43058(15) 0.0943(3) 0.0516(6) Uani 1 1 d . . . . .
H10A H 0.5552 0.4816 0.1002 0.062 Uiso 1 1 calc R U . . .
C11 C 0.58341(10) 0.37091(14) 0.2099(2) 0.0436(6) Uani 1 1 d . . . . .
H11A H 0.5597 0.3819 0.2940 0.052 Uiso 1 1 calc R U . . .
C12 C 0.62029(9) 0.29561(13) 0.2046(2) 0.0358(5) Uani 1 1 d . . . . .
N1 N 0.60476(8) 0.19000(11) 0.43592(17) 0.0368(5) Uani 1 1 d . . . . .
C14A C 0.6395(2) 0.1427(3) 0.6835(4) 0.0608(15) Uani 0.670(7) 1 d . . P A 1
H14A H 0.6648 0.0969 0.7293 0.091 Uiso 0.670(7) 1 calc R U P A 1
H14B H 0.6004 0.1465 0.7341 0.091 Uiso 0.670(7) 1 calc R U P A 1
H14C H 0.6603 0.2003 0.6887 0.091 Uiso 0.670(7) 1 calc R U P A 1
C14B C 0.6785(3) 0.1376(5) 0.6106(8) 0.044(2) Uani 0.330(7) 1 d . . P A 2
H14D H 0.6837 0.0918 0.6851 0.066 Uiso 0.330(7) 1 calc R U P A 2
H14E H 0.6733 0.1958 0.6571 0.066 Uiso 0.330(7) 1 calc R U P A 2
H14F H 0.7144 0.1389 0.5480 0.066 Uiso 0.330(7) 1 calc R U P A 2
C15 C 0.60459(12) 0.02812(15) 0.4977(3) 0.0564(7) Uani 1 1 d . . . . .
H15A H 0.6310 -0.0170 0.5416 0.085 Uiso 1 1 calc R U . . .
H15B H 0.6034 0.0194 0.3926 0.085 Uiso 1 1 calc R U . . .
H15C H 0.5634 0.0225 0.5372 0.085 Uiso 1 1 calc R U . . .
C16 C 0.49488(13) 0.17878(19) 0.5124(3) 0.0707(8) Uani 1 1 d . . . . .
H16A H 0.4584 0.2152 0.5271 0.106 Uiso 1 1 calc R U . . .
H16B H 0.5034 0.1447 0.6005 0.106 Uiso 1 1 calc R U . . .
H16C H 0.4881 0.1377 0.4315 0.106 Uiso 1 1 calc R U . . .
C17 C 0.55976(12) 0.31009(15) 0.5895(3) 0.0540(7) Uani 1 1 d . . . . .
H17A H 0.5947 0.3459 0.5585 0.081 Uiso 1 1 calc R U . . .
H17B H 0.5686 0.2828 0.6836 0.081 Uiso 1 1 calc R U . . .
H17C H 0.5238 0.3484 0.5980 0.081 Uiso 1 1 calc R U . . .

loop_
_atom_site_aniso_label
_atom_site_aniso_U_11
_atom_site_aniso_U_22
_atom_site_aniso_U_33
_atom_site_aniso_U_23
_atom_site_aniso_U_13
_atom_site_aniso_U_12
B 0.0316(11) 0.0304(11) 0.0365(11) -0.0036(9) -0.0050(9) -0.0052(9)
C19 0.0838(19) 0.0391(14) 0.0467(13) 0.0040(10) -0.0181(13) -0.0038(12)
C18 0.0468(14) 0.0431(13) 0.0589(14) 0.0019(11) 0.0132(11) -0.0010(10)
C1 0.0300(10) 0.0344(11) 0.0396(11) -0.0079(8) -0.0054(8) -0.0064(8)
C2 0.0359(11) 0.0423(12) 0.0468(11) -0.0072(9) -0.0051(9) 0.0011(9)
C3 0.0367(12) 0.0521(14) 0.0598(15) -0.0169(11) -0.0040(10) 0.0049(10)
C4 0.0370(12) 0.0633(15) 0.0543(14) -0.0192(12) 0.0067(10) -0.0031(11)
C5 0.0413(13) 0.0602(15) 0.0437(12) -0.0067(11) 0.0048(9) -0.0134(11)
C6 0.0308(11) 0.0420(12) 0.0395(11) -0.0061(9) -0.0029(8) -0.0115(9)
C7 0.0358(11) 0.0391(12) 0.0389(11) 0.0003(8) -0.0040(8) -0.0139(9)
C8 0.0510(14) 0.0477(14) 0.0427(12) 0.0074(10) -0.0034(10) -0.0190(11)
C9 0.0600(16) 0.0457(14) 0.0532(14) 0.0169(11) -0.0125(12) -0.0192(12)
C10 0.0563(15) 0.0358(13) 0.0628(15) 0.0106(10) -0.0124(12) -0.0022(11)
C11 0.0444(12) 0.0388(12) 0.0475(12) 0.0038(9) -0.0045(10) 0.0012(10)
C12 0.0326(11) 0.0351(11) 0.0397(10) 0.0002(9) -0.0059(8) -0.0068(8)
N1 0.0407(10) 0.0297(9) 0.0401(9) 0.0008(7) 0.0006(7) 0.0006(7)
C14A 0.097(4) 0.052(2) 0.0332(18) 0.0046(16) 0.004(2) 0.013(2)
C14B 0.042(4) 0.041(4) 0.050(4) 0.006(3) -0.002(3) 0.006(3)
C15 0.0542(15) 0.0325(12) 0.0826(18) 0.0087(12) -0.0066(12) -0.0013(10)
C16 0.0505(16) 0.0705(19) 0.091(2) 0.0112(16) 0.0094(14) 0.0015(14)
C17 0.0586(15) 0.0441(14) 0.0591(15) -0.0044(11) 0.0044(11) 0.0158(11)

loop_
_atom_type_symbol
_atom_type_description
_atom_type_scat_dispersion_real
_atom_type_scat_dispersion_imag
_atom_type_scat_source
C C 0.0033 0.0016 'International Tables Vol C Tables 4.2.6.8 and 6.1.1.4'
H H 0.0000 0.0000 'International Tables Vol C Tables 4.2.6.8 and 6.1.1.4'
B B 0.0013 0.0007 'International Tables Vol C Tables 4.2.6.8 and 6.1.1.4'
N N 0.0061 0.0033 'International Tables Vol C Tables 4.2.6.8 and 6.1.1.4'

loop_
_geom_angle_atom_site_label_1
_geom_angle_atom_site_label_2
_geom_angle_atom_site_label_3
_geom_angle
N1 B C12 127.51(19)
N1 B C1 128.97(19)
C12 B C1 103.44(17)
C14B C19 N1 117.8(4)
C14A C19 N1 116.7(2)
C14B C19 C15 126.3(4)
C14A C19 C15 118.1(3)
N1 C19 C15 114.0(2)
C16 C18 N1 115.0(2)
C16 C18 C17 114.9(2)
N1 C18 C17 112.01(19)
C2 C1 C6 116.62(19)
C2 C1 B 136.39(19)
C6 C1 B 106.86(17)
C3 C2 C1 121.2(2)
C4 C3 C2 120.8(2)
C3 C4 C5 119.9(2)
C4 C5 C6 119.6(2)
C5 C6 C1 121.9(2)
C5 C6 C7 126.9(2)
C1 C6 C7 111.25(18)
C8 C7 C12 121.7(2)
C8 C7 C6 126.7(2)
C12 C7 C6 111.57(17)
C9 C8 C7 119.2(2)
C8 C9 C10 120.7(2)
C9 C10 C11 120.0(2)
C12 C11 C10 121.3(2)
C11 C12 C7 116.90(19)
C11 C12 B 136.41(19)
C7 C12 B 106.69(17)
B N1 C19 120.9(2)
B N1 C18 119.76(18)
C19 N1 C18 119.35(19)

loop_
_geom_bond_atom_site_label_1
_geom_bond_atom_site_label_2
_geom_bond_distance
B N1 1.396(3)
B C12 1.593(3)
B C1 1.601(3)
C19 C14B 1.344(7)
C19 C14A 1.473(4)
C19 N1 1.479(3)
C19 C15 1.497(3)
C18 C16 1.493(3)
C18 N1 1.499(3)
C18 C17 1.515(3)
C1 C2 1.398(3)
C1 C6 1.413(3)
C2 C3 1.395(3)
C3 C4 1.375(4)
C4 C5 1.381(3)
C5 C6 1.394(3)
C6 C7 1.474(3)
C7 C8 1.393(3)
C7 C12 1.418(3)
C8 C9 1.375(3)
C9 C10 1.382(4)
C10 C11 1.395(3)
C11 C12 1.392(3)
